data_7048505
loop_
_publ_author_name
'Gudun, Kristina A.'
'Segizbayev, Medet'
'Adamov, Assyl'
'Plessow, Philipp N.'
'Lyssenko, Konstantin A.'
'Balanay, Mannix P.'
'Khalimon, Andrey Y.'

_publ_section_title
;
 POCN Ni(ii) pincer complexes: synthesis, characterization and evaluation
 of catalytic hydrosilylation and hydroboration activities.
;
_journal_issue 5
_journal_name_full 'Dalton transactions (Cambridge, England : 2003)'
_journal_page_first 1732
_journal_page_last 1746
_journal_paper_doi 10.1039/c8dt04854a
_journal_volume 48
_journal_year 2019
_chemical_formula_moiety 'C25 H35 Br N Ni O P'
_chemical_formula_sum 'C25 H35 Br N Ni O P'
_chemical_formula_weight 535.13
_space_group_crystal_system monoclinic
_space_group_IT_number 14
_space_group_name_Hall '-P 2ybc'
_space_group_name_H-M_alt 'P 1 21/c 1'
_symmetry_space_group_name_Hall '-P 2ybc'
_symmetry_space_group_name_H-M 'P 1 21/c 1'
_atom_sites_solution_hydrogens geom
_audit_creation_method SHELXL-2014/6
_audit_update_record
;
2018-12-06 deposited with the CCDC.
2018-12-28 downloaded from the CCDC.
;
_cell_angle_alpha 90
_cell_angle_beta 93.9154(17)
_cell_angle_gamma 90
_cell_formula_units_Z 4
_cell_length_a 15.4795(10)
_cell_length_b 10.0302(6)
_cell_length_c 16.4542(11)
_cell_measurement_reflns_used 3529
_cell_measurement_temperature 120(2)
_cell_measurement_theta_max 27.23
_cell_measurement_theta_min 2.23
_cell_volume 2548.8(3)
_computing_cell_refinement 'Bruker SAINT'
_computing_data_collection 'Bruker APEX II'
_computing_data_reduction 'Bruker SAINT'
_computing_molecular_graphics 'Bruker SHELXTL'
_computing_publication_material 'Bruker SHELXTL'
_computing_structure_refinement 'SHELXL-97 (Sheldrick, 1997)'
_computing_structure_solution 'SHELXS-97 (Sheldrick, 1997)'
_diffrn_ambient_temperature 120(2)
_diffrn_measured_fraction_theta_full 1.000
_diffrn_measured_fraction_theta_max 1.000
_diffrn_measurement_device_type 'Bruker APEX II CCD area detector''
_diffrn_measurement_method 'omega scans'
_diffrn_radiation_type MoK\a
_diffrn_radiation_wavelength 0.71073
_diffrn_reflns_av_R_equivalents 0.0687
_diffrn_reflns_av_unetI/netI 0.0729
_diffrn_reflns_Laue_measured_fraction_full 1.000
_diffrn_reflns_Laue_measured_fraction_max 1.000
_diffrn_reflns_limit_h_max 21
_diffrn_reflns_limit_h_min -20
_diffrn_reflns_limit_k_max 13
_diffrn_reflns_limit_k_min -13
_diffrn_reflns_limit_l_max 22
_diffrn_reflns_limit_l_min -22
_diffrn_reflns_number 22748
_diffrn_reflns_point_group_measured_fraction_full 1.000
_diffrn_reflns_point_group_measured_fraction_max 1.000
_diffrn_reflns_theta_full 25.242
_diffrn_reflns_theta_max 29.000
_diffrn_reflns_theta_min 2.380
_exptl_absorpt_coefficient_mu 2.408
_exptl_absorpt_correction_type multi-scan
_exptl_absorpt_process_details SADABS
_exptl_crystal_colour red
_exptl_crystal_density_diffrn 1.395
_exptl_crystal_description plate
_exptl_crystal_F_000 1112
_exptl_crystal_size_max 0.420
_exptl_crystal_size_mid 0.200
_exptl_crystal_size_min 0.050
_exptl_transmission_factor_max 0.859
_exptl_transmission_factor_min 0.416
_refine_diff_density_max 0.527
_refine_diff_density_min -0.464
_refine_diff_density_rms 0.091
_refine_ls_extinction_method none
_refine_ls_goodness_of_fit_ref 0.949
_refine_ls_hydrogen_treatment constr
_refine_ls_matrix_type full
_refine_ls_number_parameters 279
_refine_ls_number_reflns 6780
_refine_ls_number_restraints 0
_refine_ls_restrained_S_all 0.949
_refine_ls_R_factor_all 0.0752
_refine_ls_R_factor_gt 0.0417
_refine_ls_shift/su_max 0.002
_refine_ls_shift/su_mean 0.000
_refine_ls_structure_factor_coef Fsqd
_refine_ls_weighting_details 'w=1/[\s^2^(Fo^2^)+(0.0415P)^2^+0.6011P] where P=(Fo^2^+2Fc^2^)/3'
_refine_ls_weighting_scheme calc
_refine_ls_wR_factor_gt 0.0836
_refine_ls_wR_factor_ref 0.0970
_reflns_Friedel_coverage 0.000
_reflns_number_gt 4746
_reflns_number_total 6780
_reflns_threshold_expression I>2\s(I)
_cod_data_source_file c8dt04854a2.cif
_cod_data_source_block a_a
_cod_depositor_comments 'Adding full bibliography for 7048505--7048508.cif.'
_cod_database_code 7048505
_shelx_space_group_comment
;
The symmetry employed for this shelxl refinement is uniquely defined
by the following loop, which should always be used as a source of
symmetry information in preference to the above space-group names.
They are only intended as comments.
;
_shelx_estimated_absorpt_t_min 0.431
_shelx_estimated_absorpt_t_max 0.889
_shelxl_version_number 2014/6

loop_
_space_group_symop_operation_xyz
'x, y, z'
'-x, y+1/2, -z+1/2'
'-x, -y, -z'
'x, -y-1/2, z-1/2'

loop_
_atom_site_label
_atom_site_type_symbol
_atom_site_fract_x
_atom_site_fract_y
_atom_site_fract_z
_atom_site_U_iso_or_equiv
_atom_site_adp_type
_atom_site_occupancy
_atom_site_site_symmetry_order
_atom_site_calc_flag
_atom_site_refinement_flags_posn
_atom_site_refinement_flags_adp
Ni1 Ni 0.76683(2) 0.53920(3) 0.70914(2) 0.01521(9) Uani 1 1 d . .
Br1 Br 0.78935(2) 0.31814(3) 0.74759(2) 0.03238(10) Uani 1 1 d . .
P1 P 0.85430(5) 0.62405(7) 0.79904(4) 0.01671(15) Uani 1 1 d . .
O1 O 0.84817(12) 0.78946(18) 0.79052(11) 0.0190(4) Uani 1 1 d . .
N1 N 0.67854(14) 0.5141(2) 0.61785(13) 0.0155(5) Uani 1 1 d . .
C1 C 0.74383(17) 0.7183(3) 0.68924(16) 0.0156(5) Uani 1 1 d . .
C2 C 0.78350(17) 0.8234(3) 0.73087(15) 0.0161(5) Uani 1 1 d . .
C3 C 0.76117(18) 0.9552(3) 0.71418(16) 0.0176(6) Uani 1 1 d . .
H3A H 0.7903 1.0262 0.7427 0.021 Uiso 1 1 calc R U
C4 C 0.69503(18) 0.9806(3) 0.65461(16) 0.0180(6) Uani 1 1 d . .
H4A H 0.6787 1.0703 0.6428 0.022 Uiso 1 1 calc R U
C5 C 0.65232(18) 0.8777(3) 0.61206(16) 0.0181(6) Uani 1 1 d . .
H5A H 0.6071 0.8963 0.5717 0.022 Uiso 1 1 calc R U
C6 C 0.67715(17) 0.7464(3) 0.62970(15) 0.0148(5) Uani 1 1 d . .
C7 C 0.8268(2) 0.5962(3) 0.90360(17) 0.0241(6) Uani 1 1 d . .
H7A H 0.8381 0.5001 0.9165 0.029 Uiso 1 1 calc R U
C8 C 0.7302(2) 0.6199(4) 0.9080(2) 0.0351(8) Uani 1 1 d . .
H8A H 0.7139 0.6035 0.9636 0.053 Uiso 1 1 calc R U
H8B H 0.6979 0.5592 0.8704 0.053 Uiso 1 1 calc R U
H8C H 0.7164 0.7123 0.8927 0.053 Uiso 1 1 calc R U
C9 C 0.8802(3) 0.6789(4) 0.9670(2) 0.0419(9) Uani 1 1 d . .
H9A H 0.8648 0.6539 1.0217 0.063 Uiso 1 1 calc R U
H9B H 0.8681 0.7738 0.9579 0.063 Uiso 1 1 calc R U
H9C H 0.9420 0.6619 0.9620 0.063 Uiso 1 1 calc R U
C10 C 0.97034(18) 0.5976(3) 0.79280(19) 0.0257(7) Uani 1 1 d . .
H10A H 1.0017 0.6749 0.8194 0.031 Uiso 1 1 calc R U
C11 C 0.9902(2) 0.5951(4) 0.7026(2) 0.0361(8) Uani 1 1 d . .
H11A H 1.0531 0.5979 0.6983 0.054 Uiso 1 1 calc R U
H11B H 0.9635 0.6726 0.6747 0.054 Uiso 1 1 calc R U
H11C H 0.9668 0.5132 0.6771 0.054 Uiso 1 1 calc R U
C12 C 1.0017(2) 0.4701(4) 0.8367(2) 0.0413(9) Uani 1 1 d . .
H12A H 1.0636 0.4579 0.8302 0.062 Uiso 1 1 calc R U
H12B H 0.9695 0.3935 0.8133 0.062 Uiso 1 1 calc R U
H12C H 0.9919 0.4773 0.8947 0.062 Uiso 1 1 calc R U
C13 C 0.64362(17) 0.6246(3) 0.59118(15) 0.0170(6) Uani 1 1 d . .
H13A H 0.5987 0.6260 0.5489 0.020 Uiso 1 1 calc R U
C14 C 0.64925(17) 0.3922(3) 0.57894(15) 0.0157(5) Uani 1 1 d . .
C15 C 0.57096(18) 0.3347(3) 0.59884(16) 0.0174(6) Uani 1 1 d . .
C16 C 0.54060(19) 0.2255(3) 0.55251(17) 0.0219(6) Uani 1 1 d . .
H16A H 0.4868 0.1860 0.5634 0.026 Uiso 1 1 calc R U
C17 C 0.58742(19) 0.1736(3) 0.49098(17) 0.0225(6) Uani 1 1 d . .
H17A H 0.5644 0.1020 0.4586 0.027 Uiso 1 1 calc R U
C18 C 0.66772(19) 0.2262(3) 0.47672(17) 0.0205(6) Uani 1 1 d . .
H18A H 0.7004 0.1879 0.4358 0.025 Uiso 1 1 calc R U
C19 C 0.70112(18) 0.3343(3) 0.52150(16) 0.0176(6) Uani 1 1 d . .
C20 C 0.52220(19) 0.3864(3) 0.66987(17) 0.0233(6) Uani 1 1 d . .
H20A H 0.5585 0.4572 0.6981 0.028 Uiso 1 1 calc R U
C21 C 0.5100(3) 0.2742(4) 0.7313(2) 0.0435(9) Uani 1 1 d . .
H21A H 0.5667 0.2378 0.7500 0.065 Uiso 1 1 calc R U
H21B H 0.4744 0.2034 0.7051 0.065 Uiso 1 1 calc R U
H21C H 0.4812 0.3095 0.7779 0.065 Uiso 1 1 calc R U
C22 C 0.4358(2) 0.4493(4) 0.6406(2) 0.0359(8) Uani 1 1 d . .
H22A H 0.4461 0.5237 0.6038 0.054 Uiso 1 1 calc R U
H22B H 0.4065 0.4823 0.6876 0.054 Uiso 1 1 calc R U
H22C H 0.3993 0.3823 0.6116 0.054 Uiso 1 1 calc R U
C23 C 0.79138(18) 0.3893(3) 0.50795(18) 0.0223(6) Uani 1 1 d . .
H23A H 0.8057 0.4579 0.5509 0.027 Uiso 1 1 calc R U
C24 C 0.8597(2) 0.2802(4) 0.5171(3) 0.0445(10) Uani 1 1 d . .
H24A H 0.8548 0.2336 0.5689 0.067 Uiso 1 1 calc R U
H24B H 0.9174 0.3200 0.5161 0.067 Uiso 1 1 calc R U
H24C H 0.8509 0.2166 0.4720 0.067 Uiso 1 1 calc R U
C25 C 0.7927(2) 0.4573(3) 0.4254(2) 0.0350(8) Uani 1 1 d . .
H25A H 0.7511 0.5311 0.4225 0.052 Uiso 1 1 calc R U
H25B H 0.7769 0.3928 0.3822 0.052 Uiso 1 1 calc R U
H25C H 0.8509 0.4919 0.4183 0.052 Uiso 1 1 calc R U

loop_
_atom_site_aniso_label
_atom_site_aniso_U_11
_atom_site_aniso_U_22
_atom_site_aniso_U_33
_atom_site_aniso_U_23
_atom_site_aniso_U_13
_atom_site_aniso_U_12
Ni1 0.01904(18) 0.00851(17) 0.01764(17) 0.00081(14) -0.00182(13) 0.00028(15)
Br1 0.0489(2) 0.01016(14) 0.03582(18) 0.00411(13) -0.01347(15) 0.00031(15)
P1 0.0186(4) 0.0112(3) 0.0196(3) 0.0011(3) -0.0032(3) 0.0013(3)
O1 0.0240(10) 0.0086(9) 0.0230(10) 0.0006(8) -0.0079(8) -0.0008(8)
N1 0.0169(11) 0.0126(11) 0.0171(11) -0.0004(9) 0.0015(9) -0.0017(10)
C1 0.0176(13) 0.0129(13) 0.0167(12) 0.0000(10) 0.0044(10) -0.0014(11)
C2 0.0193(13) 0.0139(13) 0.0149(12) 0.0001(10) 0.0003(10) 0.0002(12)
C3 0.0241(14) 0.0117(13) 0.0171(12) -0.0010(11) 0.0026(11) -0.0025(12)
C4 0.0252(14) 0.0103(13) 0.0189(13) -0.0001(11) 0.0044(11) 0.0029(12)
C5 0.0203(14) 0.0175(14) 0.0163(13) 0.0034(11) 0.0000(11) 0.0033(12)
C6 0.0169(13) 0.0138(13) 0.0141(12) 0.0001(10) 0.0033(10) -0.0008(11)
C7 0.0338(17) 0.0175(15) 0.0206(14) 0.0030(12) -0.0009(12) 0.0036(14)
C8 0.041(2) 0.0329(19) 0.0326(17) 0.0029(15) 0.0145(15) 0.0020(17)
C9 0.059(2) 0.038(2) 0.0262(17) -0.0004(15) -0.0125(16) 0.0016(19)
C10 0.0177(14) 0.0212(16) 0.0376(17) -0.0001(14) -0.0023(12) 0.0012(13)
C11 0.0281(17) 0.034(2) 0.048(2) -0.0043(17) 0.0121(15) -0.0004(16)
C12 0.0247(17) 0.035(2) 0.064(2) 0.0106(19) 0.0007(16) 0.0143(17)
C13 0.0186(13) 0.0185(14) 0.0139(12) 0.0000(11) 0.0005(10) 0.0020(12)
C14 0.0180(13) 0.0132(13) 0.0152(12) 0.0004(10) -0.0041(10) -0.0014(12)
C15 0.0192(14) 0.0139(14) 0.0188(13) 0.0007(11) -0.0011(11) -0.0018(12)
C16 0.0221(14) 0.0174(14) 0.0257(15) 0.0033(12) -0.0030(12) -0.0047(13)
C17 0.0279(16) 0.0146(14) 0.0238(14) -0.0027(12) -0.0084(12) -0.0002(13)
C18 0.0251(15) 0.0166(14) 0.0195(13) -0.0025(11) -0.0008(11) 0.0056(13)
C19 0.0210(14) 0.0147(14) 0.0170(13) 0.0009(11) 0.0002(11) 0.0019(12)
C20 0.0225(15) 0.0230(16) 0.0247(14) -0.0025(12) 0.0047(12) -0.0061(13)
C21 0.053(2) 0.043(2) 0.0361(19) 0.0059(17) 0.0191(17) -0.002(2)
C22 0.0286(17) 0.039(2) 0.0401(19) -0.0101(16) 0.0052(14) 0.0048(16)
C23 0.0214(14) 0.0209(16) 0.0253(14) -0.0054(12) 0.0053(11) -0.0027(13)
C24 0.0252(18) 0.032(2) 0.076(3) 0.008(2) 0.0052(18) 0.0046(16)
C25 0.041(2) 0.0282(18) 0.0369(18) 0.0027(15) 0.0118(15) -0.0068(16)

loop_
_atom_type_symbol
_atom_type_description
_atom_type_scat_dispersion_real
_atom_type_scat_dispersion_imag
_atom_type_scat_source
C C 0.0033 0.0016 'International Tables Vol C Tables 4.2.6.8 and 6.1.1.4'
H H 0.0000 0.0000 'International Tables Vol C Tables 4.2.6.8 and 6.1.1.4'
P P 0.1023 0.0942 'International Tables Vol C Tables 4.2.6.8 and 6.1.1.4'
O O 0.0106 0.0060 'International Tables Vol C Tables 4.2.6.8 and 6.1.1.4'
Ni Ni 0.3393 1.1124 'International Tables Vol C Tables 4.2.6.8 and 6.1.1.4'
Br Br -0.2901 2.4595 'International Tables Vol C Tables 4.2.6.8 and 6.1.1.4'
N N 0.0061 0.0033 'International Tables Vol C Tables 4.2.6.8 and 6.1.1.4'

loop_
_geom_angle_atom_site_label_1
_geom_angle_atom_site_label_2
_geom_angle_atom_site_label_3
_geom_angle
C1 Ni1 N1 82.80(11)
C1 Ni1 P1 80.78(9)
N1 Ni1 P1 163.57(7)
C1 Ni1 Br1 173.81(8)
N1 Ni1 Br1 99.70(7)
P1 Ni1 Br1 96.69(2)
O1 P1 C7 102.49(12)
O1 P1 C10 100.99(13)
C7 P1 C10 108.98(14)
O1 P1 Ni1 108.16(7)
C7 P1 Ni1 114.78(10)
C10 P1 Ni1 119.17(11)
C2 O1 P1 109.63(16)
C13 N1 C14 117.7(2)
C13 N1 Ni1 113.53(18)
C14 N1 Ni1 128.80(17)
C2 C1 C6 118.4(2)
C2 C1 Ni1 125.4(2)
C6 C1 Ni1 116.1(2)
C1 C2 O1 115.9(2)
C1 C2 C3 122.2(2)
O1 C2 C3 121.9(2)
C2 C3 C4 118.3(2)
C2 C3 H3A 120.8
C4 C3 H3A 120.8
C5 C4 C3 121.4(3)
C5 C4 H4A 119.3
C3 C4 H4A 119.3
C4 C5 C6 118.8(2)
C4 C5 H5A 120.6
C6 C5 H5A 120.6
C1 C6 C5 120.9(2)
C1 C6 C13 111.1(2)
C5 C6 C13 128.0(2)
C8 C7 C9 111.7(3)
C8 C7 P1 108.3(2)
C9 C7 P1 114.2(2)
C8 C7 H7A 107.4
C9 C7 H7A 107.4
P1 C7 H7A 107.4
C7 C8 H8A 109.5
C7 C8 H8B 109.5
H8A C8 H8B 109.5
C7 C8 H8C 109.5
H8A C8 H8C 109.5
H8B C8 H8C 109.5
C7 C9 H9A 109.5
C7 C9 H9B 109.5
H9A C9 H9B 109.5
C7 C9 H9C 109.5
H9A C9 H9C 109.5
H9B C9 H9C 109.5
C12 C10 C11 111.4(3)
C12 C10 P1 112.1(2)
C11 C10 P1 108.6(2)
C12 C10 H10A 108.2
C11 C10 H10A 108.2
P1 C10 H10A 108.2
C10 C11 H11A 109.5
C10 C11 H11B 109.5
H11A C11 H11B 109.5
C10 C11 H11C 109.5
H11A C11 H11C 109.5
H11B C11 H11C 109.5
C10 C12 H12A 109.5
C10 C12 H12B 109.5
H12A C12 H12B 109.5
C10 C12 H12C 109.5
H12A C12 H12C 109.5
H12B C12 H12C 109.5
N1 C13 C6 116.2(2)
N1 C13 H13A 121.9
C6 C13 H13A 121.9
C15 C14 C19 122.0(2)
C15 C14 N1 119.8(2)
C19 C14 N1 118.2(2)
C14 C15 C16 117.3(3)
C14 C15 C20 121.4(2)
C16 C15 C20 121.3(2)
C15 C16 C17 121.3(3)
C15 C16 H16A 119.3
C17 C16 H16A 119.3
C18 C17 C16 120.1(3)
C18 C17 H17A 120.0
C16 C17 H17A 120.0
C17 C18 C19 120.8(3)
C17 C18 H18A 119.6
C19 C18 H18A 119.6
C14 C19 C18 118.0(3)
C14 C19 C23 121.1(2)
C18 C19 C23 120.9(2)
C15 C20 C22 111.6(2)
C15 C20 C21 110.2(3)
C22 C20 C21 111.5(3)
C15 C20 H20A 107.8
C22 C20 H20A 107.8
C21 C20 H20A 107.8
C20 C21 H21A 109.5
C20 C21 H21B 109.5
H21A C21 H21B 109.5
C20 C21 H21C 109.5
H21A C21 H21C 109.5
H21B C21 H21C 109.5
C20 C22 H22A 109.5
C20 C22 H22B 109.5
H22A C22 H22B 109.5
C20 C22 H22C 109.5
H22A C22 H22C 109.5
H22B C22 H22C 109.5
C25 C23 C19 111.1(2)
C25 C23 C24 111.0(3)
C19 C23 C24 111.2(3)
C25 C23 H23A 107.8
C19 C23 H23A 107.8
C24 C23 H23A 107.8
C23 C24 H24A 109.5
C23 C24 H24B 109.5
H24A C24 H24B 109.5
C23 C24 H24C 109.5
H24A C24 H24C 109.5
H24B C24 H24C 109.5
C23 C25 H25A 109.5
C23 C25 H25B 109.5
H25A C25 H25B 109.5
C23 C25 H25C 109.5
H25A C25 H25C 109.5
H25B C25 H25C 109.5

loop_
_geom_bond_atom_site_label_1
_geom_bond_atom_site_label_2
_geom_bond_distance
Ni1 C1 1.857(3)
Ni1 N1 1.977(2)
Ni1 P1 2.1148(8)
Ni1 Br1 2.3255(5)
P1 O1 1.667(2)
P1 C7 1.822(3)
P1 C10 1.826(3)
O1 C2 1.395(3)
N1 C13 1.296(3)
N1 C14 1.439(3)
C1 C2 1.378(4)
C1 C6 1.402(4)
C2 C3 1.389(4)
C3 C4 1.392(4)
C3 H3A 0.9500
C4 C5 1.389(4)
C4 H4A 0.9500
C5 C6 1.397(4)
C5 H5A 0.9500
C6 C13 1.455(4)
C7 C8 1.521(4)
C7 C9 1.530(4)
C7 H7A 1.0000
C8 H8A 0.9800
C8 H8B 0.9800
C8 H8C 0.9800
C9 H9A 0.9800
C9 H9B 0.9800
C9 H9C 0.9800
C10 C12 1.531(4)
C10 C11 1.537(5)
C10 H10A 1.0000
C11 H11A 0.9800
C11 H11B 0.9800
C11 H11C 0.9800
C12 H12A 0.9800
C12 H12B 0.9800
C12 H12C 0.9800
C13 H13A 0.9500
C14 C15 1.401(4)
C14 C19 1.407(4)
C15 C16 1.397(4)
C15 C20 1.525(4)
C16 C17 1.386(4)
C16 H16A 0.9500
C17 C18 1.385(4)
C17 H17A 0.9500
C18 C19 1.391(4)
C18 H18A 0.9500
C19 C23 1.533(4)
C20 C22 1.527(4)
C20 C21 1.533(4)
C20 H20A 1.0000
C21 H21A 0.9800
C21 H21B 0.9800
C21 H21C 0.9800
C22 H22A 0.9800
C22 H22B 0.9800
C22 H22C 0.9800
C23 C25 1.522(4)
C23 C24 1.522(4)
C23 H23A 1.0000
C24 H24A 0.9800
C24 H24B 0.9800
C24 H24C 0.9800
C25 H25A 0.9800
C25 H25B 0.9800
C25 H25C 0.9800

loop_
_geom_torsion_atom_site_label_1
_geom_torsion_atom_site_label_2
_geom_torsion_atom_site_label_3
_geom_torsion_atom_site_label_4
_geom_torsion
C7 P1 O1 C2 -117.61(19)
C10 P1 O1 C2 129.91(18)
Ni1 P1 O1 C2 4.01(18)
N1 Ni1 C1 C2 -179.2(2)
P1 Ni1 C1 C2 0.2(2)
N1 Ni1 C1 C6 4.4(2)
P1 Ni1 C1 C6 -176.2(2)
C6 C1 C2 O1 178.7(2)
Ni1 C1 C2 O1 2.4(4)
C6 C1 C2 C3 -1.8(4)
Ni1 C1 C2 C3 -178.1(2)
P1 O1 C2 C1 -4.1(3)
P1 O1 C2 C3 176.4(2)
C1 C2 C3 C4 1.5(4)
O1 C2 C3 C4 -179.0(2)
C2 C3 C4 C5 -0.5(4)
C3 C4 C5 C6 -0.3(4)
C2 C1 C6 C5 0.9(4)
Ni1 C1 C6 C5 177.6(2)
C2 C1 C6 C13 179.2(2)
Ni1 C1 C6 C13 -4.2(3)
C4 C5 C6 C1 0.1(4)
C4 C5 C6 C13 -177.8(3)
O1 P1 C7 C8 73.1(2)
C10 P1 C7 C8 179.5(2)
Ni1 P1 C7 C8 -43.9(2)
O1 P1 C7 C9 -52.2(3)
C10 P1 C7 C9 54.2(3)
Ni1 P1 C7 C9 -169.2(2)
O1 P1 C10 C12 153.4(2)
C7 P1 C10 C12 46.0(3)
Ni1 P1 C10 C12 -88.4(2)
O1 P1 C10 C11 -83.1(2)
C7 P1 C10 C11 169.5(2)
Ni1 P1 C10 C11 35.1(3)
C14 N1 C13 C6 -177.6(2)
Ni1 N1 C13 C6 2.5(3)
C1 C6 C13 N1 0.9(3)
C5 C6 C13 N1 179.0(3)
C13 N1 C14 C15 -79.0(3)
Ni1 N1 C14 C15 100.9(3)
C13 N1 C14 C19 101.1(3)
Ni1 N1 C14 C19 -79.1(3)
C19 C14 C15 C16 -7.4(4)
N1 C14 C15 C16 172.6(2)
C19 C14 C15 C20 170.7(2)
N1 C14 C15 C20 -9.2(4)
C14 C15 C16 C17 1.9(4)
C20 C15 C16 C17 -176.2(3)
C15 C16 C17 C18 2.9(4)
C16 C17 C18 C19 -2.4(4)
C15 C14 C19 C18 7.9(4)
N1 C14 C19 C18 -172.1(2)
C15 C14 C19 C23 -172.7(3)
N1 C14 C19 C23 7.3(4)
C17 C18 C19 C14 -2.8(4)
C17 C18 C19 C23 177.7(3)
C14 C15 C20 C22 113.6(3)
C16 C15 C20 C22 -68.3(4)
C14 C15 C20 C21 -121.9(3)
C16 C15 C20 C21 56.1(4)
C14 C19 C23 C25 -109.9(3)
C18 C19 C23 C25 69.5(4)
C14 C19 C23 C24 126.0(3)
C18 C19 C23 C24 -54.7(4)
